data_4317126
loop_
_publ_author_name
'Fran\,cois Baril-Robert'
'Sarah Petit'
'Guillaume Pilet'
'Guillaume Chastanet'
'Christian Reber'
'Dominique Luneau'

_publ_contact_author_address
; 
Groupe de Cristallographie et Ingenierie Moleculaire
Laboratoire des Multimateriaux et Interfaces
UMR 5615 CNRS-Universite Claude Bernard Lyon 1
Campus de la Doua
69622 Villeurbanne cedex
FRANCE
;
_publ_contact_author_email guillaume.pilet@univ-lyon1.fr
_publ_contact_author_name 'Guillaume Pilet'
_publ_contact_author_phone '+33 4 72 44 82 20'
_publ_section_title
;
 Site-Selective Lanthanide Doping in a Nonanuclear Yttrium(III) Cluster
 Revealed by Crystal Structures and Luminescence Spectra
;
_journal_name_full 'Inorganic Chemistry'
_journal_page_first 10970
_journal_page_last 10976
_journal_paper_doi 10.1021/ic1011082
_journal_volume 49
_journal_year 2010
_chemical_formula_moiety 'C80 H122 Dy1.98 O42.5 Y7.02'
_chemical_formula_sum 'C80 H122 Dy1.98 O42.5 Y7.02'
_chemical_formula_weight 2709.70
_space_group_IT_number 85
_symmetry_cell_setting tetragonal
_symmetry_space_group_name_Hall '-P 4a'
_symmetry_space_group_name_H-M 'P 4/n :2'
_atom_sites_solution_hydrogens geom
_atom_sites_solution_primary direct
_audit_creation_date 07-12-13
_audit_creation_method CRYSTALS_ver_12.85
_cell_angle_alpha 90
_cell_angle_beta 90
_cell_angle_gamma 90
_cell_formula_units_Z 2
_cell_length_a 19.251(3)
_cell_length_b 19.251(3)
_cell_length_c 15.5601(4)
_cell_measurement_reflns_used 7013
_cell_measurement_temperature 293
_cell_measurement_theta_max 28
_cell_measurement_theta_min 0
_cell_volume 5766.6(13)
_computing_cell_refinement 'DENZO/SCALEPACK (Otwinowski & Minor, 1997)'
_computing_data_collection 'COLLECT (Nonius, 1997-2001).'
_computing_data_reduction 'DENZO/SCALEPACK (Otwinowski & Minor, 1997)'
_computing_molecular_graphics 'CAMERON (Watkin et al., 1996)'
_computing_publication_material 'CRYSTALS (Betteridge et al., 2003)'
_computing_structure_refinement 'CRYSTALS (Betteridge et al., 2003)'
_computing_structure_solution 'SIR92 (Altomare et al., 1994)'
_diffrn_ambient_temperature 293
_diffrn_measured_fraction_theta_full 0.998
_diffrn_measured_fraction_theta_max 0.957
_diffrn_measurement_device_type 'Nonius KappaCCD'
_diffrn_measurement_method \w/2\q
_diffrn_radiation_monochromator graphite
_diffrn_radiation_type 'Mo K\a'
_diffrn_radiation_wavelength 0.71073
_diffrn_reflns_av_R_equivalents 0.040
_diffrn_reflns_limit_h_max 25
_diffrn_reflns_limit_h_min 0
_diffrn_reflns_limit_k_max 18
_diffrn_reflns_limit_k_min -17
_diffrn_reflns_limit_l_max 20
_diffrn_reflns_limit_l_min 0
_diffrn_reflns_number 7331
_diffrn_reflns_theta_full 27.456
_diffrn_reflns_theta_max 28.600
_diffrn_reflns_theta_min 1.309
_diffrn_standards_number 0
_exptl_absorpt_coefficient_mu 4.829
_exptl_absorpt_correction_T_max 0.4422
_exptl_absorpt_correction_T_min 0.3789
_exptl_absorpt_correction_type none
_exptl_crystal_colour colourless
_exptl_crystal_density_diffrn 1.561
_exptl_crystal_density_method 'not measured'
_exptl_crystal_description cubic
_exptl_crystal_F_000 2583.660
_exptl_crystal_size_max 0.21
_exptl_crystal_size_mid 0.20
_exptl_crystal_size_min 0.17
_refine_diff_density_max 1.81
_refine_diff_density_min -1.71
_refine_ls_extinction_method None
_refine_ls_goodness_of_fit_ref 1.0136
_refine_ls_hydrogen_treatment noref
_refine_ls_matrix_type full
_refine_ls_number_parameters 310
_refine_ls_number_reflns 4051
_refine_ls_number_restraints 10
_refine_ls_R_factor_all 0.0802
_refine_ls_R_factor_gt 0.0415
_refine_ls_shift/su_max 0.004429
_refine_ls_structure_factor_coef F
_refine_ls_weighting_details
;
 Method, part 1, Chebychev polynomial, (Watkin, 1994, Prince, 1982) 
 [weight] = 1.0/[A~0~*T~0~(x)+A~1~*T~1~(x) ... +A~n-1~]*T~n-1~(x)] 
 where A~i~ are the Chebychev coefficients listed below and x= Fcalc/Fmax 
 Method = Robust Weighting (Prince, 1982) 
 W = [weight] * [1-(deltaF/6*sigmaF)^2^]^2^ 
 A~i~ are: 
 0.885 0.255 0.610 
;
_refine_ls_weighting_scheme calc
_refine_ls_wR_factor_all 0.0678
_refine_ls_wR_factor_gt 0.0448
_refine_ls_wR_factor_ref 0.0414
_reflns_limit_h_max 18
_reflns_limit_h_min -17
_reflns_limit_k_max 25
_reflns_limit_k_min 0
_reflns_limit_l_max 20
_reflns_limit_l_min 0
_reflns_number_gt 4592
_reflns_number_total 7073
_reflns_threshold_expression I>2.0\s(I)
_oxford_diffrn_Wilson_B_factor 0.00
_oxford_diffrn_Wilson_scale 0.00
_oxford_refine_ls_r_factor_ref 0.0359
_oxford_refine_ls_scale 0.1265(5)
_oxford_reflns_number_all 7055
_oxford_reflns_threshold_expression_ref I>3.0\s(I)
_oxford_structure_analysis_title 'import in P 4/n'
_cod_data_source_file ic1011082_si_001_2.cif
_cod_data_source_block cluster2-Y7.02-Dy1.98
_cod_depositor_comments
;
The following automatic conversions were performed:

'_symmetry_cell_setting' value 'Tetragonal' changed to 'tetragonal'
according to the built-in table from CIF Core dictionary named
'cif_core.dic' version 2.4.1 from 2010-06-29.

Automatic conversion script
Id: cif_fix_values 1646 2011-03-28 12:23:43Z adriana 
;
_cod_original_cell_volume 5765(2)
_cod_original_sg_symbol_H-M 'P 4/n '
_cod_database_code 4317126

loop_
_symmetry_equiv_pos_as_xyz
x,y,z
-x,-y,-z
-y+1/2,x,z
y+1/2,-x,-z
-x+1/2,-y+1/2,z
x+1/2,y+1/2,-z
y,-x+1/2,z
-y,x+1/2,-z

loop_
_atom_site_label
_atom_site_type_symbol
_atom_site_fract_x
_atom_site_fract_y
_atom_site_fract_z
_atom_site_U_iso_or_equiv
_atom_site_occupancy
_atom_site_adp_type
_atom_site_refinement_flags_posn
_atom_site_refinement_flags_adp
_atom_site_refinement_flags_occupancy
_atom_site_disorder_assembly
_atom_site_disorder_group
_oxford_atom_site_special_shape
_atom_site_attached_hydrogens
Y1 Y 0.75 0.75 0.138138(5) 0.0261 0.5243(15) Uani S T P . . . .
Dy1 Dy 0.75 0.75 0.138138(5) 0.0261 0.4757(15) Uani S T P . . . .
Y2 Y 0.75444(1) 0.61649(1) -0.03486(1) 0.0325 0.808(5) Uani . . P . . . .
Dy2 Dy 0.75444(1) 0.61649(1) -0.03486(1) 0.0277 0.192(5) Uani . . P . . . .
Y3 Y 0.84918(1) 0.66239(1) 0.31268(1) 0.0376 0.816(6) Uani . . P . . . .
Dy3 Dy 0.84918(1) 0.66239(1) 0.31268(1) 0.0248 0.184(6) Uani . . P . . . .
O1 O 0.7500 0.7500 0.3289(4) 0.0396 1.0000 Uani S T . . . . .
O2 O 0.7500 0.7500 -0.0514(4) 0.0318 1.0000 Uani S T . . . . .
O3 O 0.82878(17) 0.67602(16) 0.0556(2) 0.0360 1.0000 Uani . . . . . . .
O4 O 0.75539(17) 0.64290(17) 0.2205(2) 0.0356 1.0000 Uani . . . . . . .
O11 O 0.84018(18) 0.66641(18) -0.1337(2) 0.0412 1.0000 Uani . . . . . . .
C12 C 0.8715(3) 0.6379(3) -0.1991(3) 0.0426 1.0000 Uani . . . . . . .
C13 C 0.9027(4) 0.6884(4) -0.2629(4) 0.0675 1.0000 Uani . . . . . . .
C14 C 0.8769(3) 0.5675(3) -0.2128(3) 0.0480 1.0000 Uani . . . . . . .
C15 C 0.8570(3) 0.5161(3) -0.1534(4) 0.0509 1.0000 Uani . . . . . . .
C16 C 0.8679(4) 0.4405(4) -0.1753(6) 0.0776 1.0000 Uani . . . . . . .
O17 O 0.8303(2) 0.5293(2) -0.0820(3) 0.0592 1.0000 Uani . . . . . . .
O18 O 0.6865(2) 0.5213(2) -0.0703(3) 0.0544 1.0000 Uani . . . . . . .
C19 C 0.6882(3) 0.4587(3) -0.0450(4) 0.0523 1.0000 Uani . . . . . . .
C20 C 0.6585(5) 0.4051(4) -0.1058(6) 0.0826 1.0000 Uani . . . . . . .
C21 C 0.7141(3) 0.4368(3) 0.0340(4) 0.0542 1.0000 Uani . . . . . . .
C22 C 0.7434(3) 0.4800(3) 0.0966(4) 0.0442 1.0000 Uani . . . . . . .
C23 C 0.7588(4) 0.4508(3) 0.1839(4) 0.0597 1.0000 Uani . . . . . . .
O24 O 0.7563(2) 0.54441(18) 0.0850(2) 0.0436 1.0000 Uani . . . . . . .
O25 O 0.8976(2) 0.6085(2) 0.1926(2) 0.0473 1.0000 Uani . . . . . . .
C26 C 0.9314(3) 0.5519(3) 0.1815(4) 0.0473 1.0000 Uani . . . . . . .
C27 C 0.9574(4) 0.5391(4) 0.0916(4) 0.0639 1.0000 Uani . . . . . . .
C28 C 0.9444(3) 0.5033(3) 0.2466(4) 0.0553 1.0000 Uani . . . . . . .
C29 C 0.9157(4) 0.5050(3) 0.3288(4) 0.0583 1.0000 Uani . . . . . . .
C30 C 0.9307(7) 0.4460(5) 0.3902(6) 0.1114 1.0000 Uani . . . . . . .
O31 O 0.8755(2) 0.5520(2) 0.3562(3) 0.0593 1.0000 Uani . . . . . . .
O32 O 0.9684(2) 0.6662(2) 0.3435(3) 0.0613 1.0000 Uani . . . . . . .
C33 C 1.0049(3) 0.6846(4) 0.4066(4) 0.0576 1.0000 Uani . . . . . . .
C34 C 1.0800(4) 0.6614(5) 0.4062(6) 0.0871 1.0000 Uani . . . . . . .
C35 C 0.9794(4) 0.7263(4) 0.4752(4) 0.0654 1.0000 Uani . . . . . . .
C36 C 0.9177(3) 0.7620(3) 0.4733(3) 0.0511 1.0000 Uani . . . . . . .
C37 C 0.8994(4) 0.8128(4) 0.5428(4) 0.0739 1.0000 Uani . . . . . . .
O38 O 0.8718(2) 0.75669(19) 0.4116(2) 0.0453 1.0000 Uani . . . . . . .
H131 H 0.9253 0.6630 -0.3112 0.0845 1.0000 Uiso . . . . . . .
H132 H 0.9380 0.7185 -0.2333 0.0845 1.0000 Uiso . . . . . . .
H133 H 0.8651 0.7194 -0.2869 0.0845 1.0000 Uiso . . . . . . .
H141 H 0.8961 0.5513 -0.2694 0.0590 1.0000 Uiso . . . . . . .
H161 H 0.8509 0.4104 -0.1272 0.0972 1.0000 Uiso . . . . . . .
H162 H 0.9177 0.4307 -0.1869 0.0972 1.0000 Uiso . . . . . . .
H163 H 0.8399 0.4286 -0.2288 0.0972 1.0000 Uiso . . . . . . .
H201 H 0.6617 0.3579 -0.0795 0.1061 1.0000 Uiso . . . . . . .
H202 H 0.6839 0.4060 -0.1616 0.1061 1.0000 Uiso . . . . . . .
H203 H 0.6078 0.4159 -0.1171 0.1061 1.0000 Uiso . . . . . . .
H211 H 0.7116 0.3857 0.0475 0.0663 1.0000 Uiso . . . . . . .
H231 H 0.7794 0.4883 0.2211 0.0768 1.0000 Uiso . . . . . . .
H232 H 0.7926 0.4118 0.1789 0.0768 1.0000 Uiso . . . . . . .
H233 H 0.7149 0.4338 0.2111 0.0768 1.0000 Uiso . . . . . . .
H271 H 0.9831 0.4938 0.0892 0.0819 1.0000 Uiso . . . . . . .
H272 H 0.9894 0.5775 0.0738 0.0819 1.0000 Uiso . . . . . . .
H273 H 0.9171 0.5372 0.0508 0.0819 1.0000 Uiso . . . . . . .
H281 H 0.9776 0.4644 0.2332 0.0683 1.0000 Uiso . . . . . . .
H301 H 0.9086 0.4548 0.4473 0.1372 1.0000 Uiso . . . . . . .
H302 H 0.9843 0.4453 0.4014 0.1372 1.0000 Uiso . . . . . . .
H303 H 0.9175 0.4013 0.3667 0.1372 1.0000 Uiso . . . . . . .
H341 H 1.1044 0.6780 0.4594 0.1097 1.0000 Uiso . . . . . . .
H342 H 1.1046 0.6793 0.3545 0.1097 1.0000 Uiso . . . . . . .
H343 H 1.0823 0.6086 0.4056 0.1097 1.0000 Uiso . . . . . . .
H351 H 1.0086 0.7300 0.5290 0.0789 1.0000 Uiso . . . . . . .
H371 H 0.8534 0.8343 0.5312 0.0932 1.0000 Uiso . . . . . . .
H372 H 0.9358 0.8506 0.5454 0.0932 1.0000 Uiso . . . . . . .
H373 H 0.8984 0.7885 0.5998 0.0932 1.0000 Uiso . . . . . . .
H5 H 0.7500 0.7500 0.3938 0.0500 0.5000 Uiso . . . . . . .
H9 H 0.7500 0.7500 -0.1131 0.0500 0.5000 Uiso . . . . . . .
H10 H 0.7534 0.6098 0.1737 0.0500 1.0000 Uiso . . . . . . .
H13 H 0.8467 0.6544 0.0983 0.0500 1.0000 Uiso . . . . . . .
O41 O 0.2500 0.7500 0.5000 0.0951 0.5000 Uani S T . . . . .
H411 H 0.2203 0.7466 0.4474 0.1148 0.1250 Uiso . . . . . . .
H413 H 0.2406 0.7094 0.5383 0.1148 0.1250 Uiso . . . . . . .

loop_
_atom_site_aniso_label
_atom_site_aniso_U_11
_atom_site_aniso_U_22
_atom_site_aniso_U_33
_atom_site_aniso_U_23
_atom_site_aniso_U_13
_atom_site_aniso_U_12
Y1 0.026085(4) 0.026085(4) 0.026085(4) 0.000000(4) 0.000000(4) 0.000000(4)
Dy1 0.026085(4) 0.026085(4) 0.026085(4) 0.000000(4) 0.000000(4) 0.000000(4)
Y2 0.0440(14) 0.0408(14) 0.0128(6) -0.0016(6) 0.0005(6) 0.0000(9)
Dy2 0.0157(17) 0.0149(17) 0.052(2) -0.0041(13) 0.0013(13) 0.0003(13)
Y3 0.0495(16) 0.0463(17) 0.0170(10) 0.0032(9) 0.0008(8) 0.0043(10)
Dy3 0.0151(16) 0.021(2) 0.039(3) 0.0045(17) -0.0052(14) -0.0015(14)
O1 0.043(2) 0.043(2) 0.034(3) 0.0000 0.0000 0.0000
O2 0.0313(19) 0.0313(19) 0.033(3) 0.0000 0.0000 0.0000
O3 0.0420(18) 0.0368(17) 0.0291(15) 0.0010(13) 0.0007(14) -0.0004(13)
O4 0.0432(18) 0.0370(17) 0.0265(15) 0.0028(13) -0.0021(14) 0.0002(14)
O11 0.0461(19) 0.0441(18) 0.0335(17) -0.0064(15) 0.0051(15) 0.0017(15)
C12 0.047(3) 0.056(3) 0.024(2) -0.003(2) -0.003(2) 0.001(2)
C13 0.095(5) 0.066(4) 0.042(3) 0.000(3) 0.022(3) 0.002(4)
C14 0.054(3) 0.055(3) 0.035(3) -0.008(2) 0.004(2) 0.007(3)
C15 0.046(3) 0.049(3) 0.058(4) -0.008(3) 0.005(3) 0.008(2)
C16 0.085(5) 0.049(4) 0.099(6) -0.007(4) 0.020(4) 0.007(3)
O17 0.064(3) 0.047(2) 0.066(3) 0.004(2) 0.022(2) 0.0121(19)
O18 0.058(2) 0.045(2) 0.060(3) -0.0027(18) -0.015(2) -0.0051(17)
C19 0.050(3) 0.042(3) 0.065(4) -0.007(3) -0.003(3) -0.007(2)
C20 0.091(5) 0.063(4) 0.094(6) -0.014(4) -0.025(5) -0.012(4)
C21 0.058(3) 0.038(3) 0.066(4) 0.004(3) 0.000(3) -0.004(2)
C22 0.046(3) 0.039(3) 0.048(3) 0.006(2) 0.008(2) 0.006(2)
C23 0.072(4) 0.052(3) 0.055(3) 0.013(3) 0.007(3) 0.004(3)
O24 0.055(2) 0.0397(18) 0.0361(18) 0.0013(15) 0.0006(16) -0.0039(15)
O25 0.050(2) 0.055(2) 0.0369(19) 0.0035(16) -0.0002(16) 0.0132(17)
C26 0.047(3) 0.050(3) 0.045(3) -0.005(2) 0.000(2) 0.010(2)
C27 0.069(4) 0.073(4) 0.050(3) -0.006(3) 0.012(3) 0.026(3)
C28 0.055(3) 0.050(3) 0.061(4) 0.000(3) 0.003(3) 0.012(3)
C29 0.067(4) 0.054(3) 0.054(3) 0.011(3) 0.001(3) 0.013(3)
C30 0.161(10) 0.089(6) 0.083(6) 0.040(5) 0.025(6) 0.057(6)
O31 0.068(3) 0.053(2) 0.056(2) 0.018(2) 0.012(2) 0.015(2)
O32 0.050(2) 0.074(3) 0.060(3) -0.004(2) -0.005(2) 0.006(2)
C33 0.050(3) 0.071(4) 0.052(3) 0.013(3) -0.011(3) -0.005(3)
C34 0.052(4) 0.130(7) 0.079(5) 0.011(5) -0.016(4) 0.015(4)
C35 0.067(4) 0.088(5) 0.041(3) 0.006(3) -0.021(3) -0.004(3)
C36 0.061(3) 0.062(3) 0.030(3) 0.006(2) -0.010(2) -0.003(3)
C37 0.098(5) 0.080(5) 0.043(3) -0.013(3) -0.018(3) 0.002(4)
O38 0.052(2) 0.048(2) 0.0366(18) 0.0031(16) -0.0065(16) -0.0014(16)
O41 0.093(10) 0.093(10) 0.100(18) 0.0000 0.0000 0.0000

loop_
_atom_type_symbol
_atom_type_scat_dispersion_real
_atom_type_scat_dispersion_imag
_atom_type_scat_Cromer_Mann_a1
_atom_type_scat_Cromer_Mann_b1
_atom_type_scat_Cromer_Mann_a2
_atom_type_scat_Cromer_Mann_b2
_atom_type_scat_Cromer_Mann_a3
_atom_type_scat_Cromer_Mann_b3
_atom_type_scat_Cromer_Mann_a4
_atom_type_scat_Cromer_Mann_b4
_atom_type_scat_Cromer_Mann_c
_atom_type_scat_source
C 0.0033 0.0016 2.3100 20.8439 1.0200 10.2075 1.5886 0.5687 0.8650 51.6512 0.2156 'International Tables Vol C 4.2.6.8 and 6.1.1.4'
H 0.0000 0.0000 0.4930 10.5109 0.3229 26.1257 0.1402 3.1424 0.0408 57.7998 0.0030 'International Tables Vol C 4.2.6.8 and 6.1.1.4'
Dy -0.1892 4.4098 26.5070 2.1802 17.6383 0.2022 14.5596 12.1899 2.9658 111.8740 4.2973 'International Tables Vol C 4.2.6.8 and 6.1.1.4'
O 0.0106 0.0060 3.0485 13.2771 2.2868 5.7011 1.5463 0.3239 0.8670 32.9089 0.2508 'International Tables Vol C 4.2.6.8 and 6.1.1.4'
Y -2.7962 3.5667 17.7760 1.4029 10.2946 12.8006 5.7263 0.1256 3.2659 104.3540 1.9121 'International Tables Vol C 4.2.6.8 and 6.1.1.4'

loop_
_geom_angle_atom_site_label_1
_geom_angle_site_symmetry_1
_geom_angle_atom_site_label_2
_geom_angle_site_symmetry_2
_geom_angle_atom_site_label_3
_geom_angle_site_symmetry_3
_geom_angle
_geom_angle_publ_flag
O3 . Y1 . O4 . 75.87(11) yes
O3 . Dy1 . O4 . 75.87(11) yes
O11 7_565 Y2 . O3 7_565 76.96(11) yes
O11 7_565 Y2 . O2 . 64.76(12) yes
O3 7_565 Y2 . O2 . 65.59(13) yes
O11 7_565 Y2 . O3 . 130.20(12) yes
O3 7_565 Y2 . O3 . 78.93(15) yes
O2 . Y2 . O3 . 65.67(13) yes
O11 7_565 Y2 . O11 . 86.47(16) yes
O3 7_565 Y2 . O11 . 129.88(12) yes
O2 . Y2 . O11 . 64.53(12) yes
O3 . Y2 . O11 . 76.74(11) yes
O11 7_565 Y2 . O17 . 118.81(14) yes
O3 7_565 Y2 . O17 . 157.22(13) yes
O2 . Y2 . O17 . 134.58(13) yes
O3 . Y2 . O17 . 99.17(15) yes
O11 . Y2 . O17 . 70.42(13) yes
O11 7_565 Y2 . O18 . 74.20(13) yes
O3 7_565 Y2 . O18 . 97.83(14) yes
O2 . Y2 . O18 . 138.05(12) yes
O3 . Y2 . O18 . 152.41(13) yes
O11 . Y2 . O18 . 122.72(14) yes
O11 7_565 Y2 . O24 . 136.17(13) yes
O3 7_565 Y2 . O24 . 78.12(12) yes
O2 . Y2 . O24 . 132.37(16) yes
O3 . Y2 . O24 . 78.35(12) yes
O11 . Y2 . O24 . 136.61(12) yes
O17 . Y2 . O18 . 73.23(16) yes
O17 . Y2 . O24 . 79.27(14) yes
O18 . Y2 . O24 . 74.20(13) yes
O11 7_565 Dy2 . O3 7_565 76.96(11) yes
O11 7_565 Dy2 . O2 . 64.76(12) yes
O3 7_565 Dy2 . O2 . 65.59(13) yes
O11 7_565 Dy2 . O3 . 130.20(12) yes
O3 7_565 Dy2 . O3 . 78.93(15) yes
O2 . Dy2 . O3 . 65.67(13) yes
O11 7_565 Dy2 . O11 . 86.47(16) yes
O3 7_565 Dy2 . O11 . 129.88(12) yes
O2 . Dy2 . O11 . 64.53(12) yes
O3 . Dy2 . O11 . 76.74(11) yes
O11 7_565 Dy2 . O17 . 118.81(14) yes
O3 7_565 Dy2 . O17 . 157.22(13) yes
O2 . Dy2 . O17 . 134.58(13) yes
O3 . Dy2 . O17 . 99.17(15) yes
O11 . Dy2 . O17 . 70.42(13) yes
O11 7_565 Dy2 . O18 . 74.20(13) yes
O3 7_565 Dy2 . O18 . 97.83(14) yes
O2 . Dy2 . O18 . 138.05(12) yes
O3 . Dy2 . O18 . 152.41(13) yes
O11 . Dy2 . O18 . 122.72(14) yes
O11 7_565 Dy2 . O24 . 136.17(13) yes
O3 7_565 Dy2 . O24 . 78.12(12) yes
O2 . Dy2 . O24 . 132.37(16) yes
O3 . Dy2 . O24 . 78.35(12) yes
O11 . Dy2 . O24 . 136.61(12) yes
O17 . Dy2 . O18 . 73.23(16) yes
O17 . Dy2 . O24 . 79.27(14) yes
O18 . Dy2 . O24 . 74.20(13) yes
O38 7_565 Y3 . O4 3_655 130.63(12) yes
O38 7_565 Y3 . O1 . 64.68(13) yes
O4 3_655 Y3 . O1 . 66.28(13) yes
O38 7_565 Y3 . O4 . 77.32(12) yes
O4 3_655 Y3 . O4 . 78.07(15) yes
O1 . Y3 . O4 . 65.78(13) yes
O38 7_565 Y3 . O25 . 132.52(14) yes
O4 3_655 Y3 . O25 . 79.66(12) yes
O1 . Y3 . O25 . 132.10(17) yes
O4 . Y3 . O25 . 75.27(12) yes
O38 7_565 Y3 . O31 . 74.02(14) yes
O4 3_655 Y3 . O31 . 153.31(13) yes
O1 . Y3 . O31 . 138.45(13) yes
O4 . Y3 . O31 . 101.75(15) yes
O25 . Y3 . O31 . 74.60(14) yes
O38 7_565 Y3 . O32 . 126.33(14) yes
O4 3_655 Y3 . O32 . 92.20(14) yes
O1 . Y3 . O32 . 133.55(13) yes
O4 . Y3 . O32 . 152.46(14) yes
O25 . Y3 . O32 . 77.67(15) yes
O38 7_565 Y3 . O38 . 86.15(17) yes
O4 3_655 Y3 . O38 . 78.51(12) yes
O1 . Y3 . O38 . 65.01(13) yes
O4 . Y3 . O38 . 130.56(12) yes
O25 . Y3 . O38 . 140.51(14) yes
O31 . Y3 . O32 . 75.63(16) yes
O31 . Y3 . O38 . 117.97(15) yes
O32 . Y3 . O38 . 70.74(14) yes
O38 7_565 Dy3 . O4 3_655 130.63(12) yes
O38 7_565 Dy3 . O1 . 64.68(13) yes
O4 3_655 Dy3 . O1 . 66.28(13) yes
O38 7_565 Dy3 . O4 . 77.32(12) yes
O4 3_655 Dy3 . O4 . 78.07(15) yes
O1 . Dy3 . O4 . 65.78(13) yes
O38 7_565 Dy3 . O25 . 132.52(14) yes
O4 3_655 Dy3 . O25 . 79.66(12) yes
O1 . Dy3 . O25 . 132.10(17) yes
O4 . Dy3 . O25 . 75.27(12) yes
O38 7_565 Dy3 . O31 . 74.02(14) yes
O4 3_655 Dy3 . O31 . 153.31(13) yes
O1 . Dy3 . O31 . 138.45(13) yes
O4 . Dy3 . O31 . 101.75(15) yes
O25 . Dy3 . O31 . 74.60(14) yes
O38 7_565 Dy3 . O32 . 126.33(14) yes
O4 3_655 Dy3 . O32 . 92.20(14) yes
O1 . Dy3 . O32 . 133.55(13) yes
O4 . Dy3 . O32 . 152.46(14) yes
O25 . Dy3 . O32 . 77.67(15) yes
O38 7_565 Dy3 . O38 . 86.15(17) yes
O4 3_655 Dy3 . O38 . 78.51(12) yes
O1 . Dy3 . O38 . 65.01(13) yes
O4 . Dy3 . O38 . 130.56(12) yes
O25 . Dy3 . O38 . 140.51(14) yes
O31 . Dy3 . O32 . 75.63(16) yes
O31 . Dy3 . O38 . 117.97(15) yes
O32 . Dy3 . O38 . 70.74(14) yes
Dy3 . O1 . Dy3 5_665 168.7(3) yes
Dy3 . O1 . Dy3 3_655 89.45(3) yes
Dy3 5_665 O1 . Dy3 3_655 89.45(3) yes
Dy3 . O1 . Dy3 7_565 89.45(3) yes
Dy3 5_665 O1 . Dy3 7_565 89.45(3) yes
Dy3 3_655 O1 . Dy3 7_565 168.7(3) yes
Dy3 . O1 . Y3 5_665 168.7(3) yes
Dy3 3_655 O1 . Y3 5_665 89.45(3) yes
Dy3 7_565 O1 . Y3 5_665 89.45(3) yes
Dy3 5_665 O1 . Y3 . 168.7(3) yes
Dy3 3_655 O1 . Y3 . 89.45(3) yes
Dy3 7_565 O1 . Y3 . 89.45(3) yes
Y3 5_665 O1 . Y3 . 168.7(3) yes
Dy3 . O1 . Y3 3_655 89.45(3) yes
Dy3 5_665 O1 . Y3 3_655 89.45(3) yes
Dy3 7_565 O1 . Y3 3_655 168.7(3) yes
Y3 5_665 O1 . Y3 3_655 89.45(3) yes
Dy3 . O1 . Y3 7_565 89.45(3) yes
Dy3 5_665 O1 . Y3 7_565 89.45(3) yes
Dy3 3_655 O1 . Y3 7_565 168.7(3) yes
Y3 5_665 O1 . Y3 7_565 89.45(3) yes
Dy3 . O1 . H5 . 95.6 no
Dy3 5_665 O1 . H5 . 95.6 no
Dy3 3_655 O1 . H5 . 95.6 no
Dy3 7_565 O1 . H5 . 95.6 no
Y3 5_665 O1 . H5 . 95.6 no
Y3 . O1 . Y3 3_655 89.45(3) yes
Y3 . O1 . Y3 7_565 89.45(3) yes
Y3 3_655 O1 . Y3 7_565 168.7(3) yes
Y3 . O1 . H5 . 95.6 no
Y3 3_655 O1 . H5 . 95.6 no
Y3 7_565 O1 . H5 . 95.6 no
Dy2 . O2 . Dy2 3_655 89.43(3) yes
Dy2 . O2 . Dy2 5_665 168.6(3) yes
Dy2 3_655 O2 . Dy2 5_665 89.43(3) yes
Dy2 . O2 . Dy2 7_565 89.43(3) yes
Dy2 3_655 O2 . Dy2 7_565 168.6(3) yes
Dy2 5_665 O2 . Dy2 7_565 89.43(3) yes
Dy2 . O2 . Y2 5_665 168.6(3) yes
Dy2 3_655 O2 . Y2 5_665 89.43(3) yes
Dy2 7_565 O2 . Y2 5_665 89.43(3) yes
Dy2 3_655 O2 . Y2 . 89.43(3) yes
Dy2 5_665 O2 . Y2 . 168.6(3) yes
Dy2 7_565 O2 . Y2 . 89.43(3) yes
Y2 5_665 O2 . Y2 . 168.6(3) yes
Dy2 . O2 . Y2 3_655 89.43(3) yes
Dy2 5_665 O2 . Y2 3_655 89.43(3) yes
Dy2 7_565 O2 . Y2 3_655 168.6(3) yes
Y2 5_665 O2 . Y2 3_655 89.43(3) yes
Dy2 . O2 . Y2 7_565 89.43(3) yes
Dy2 3_655 O2 . Y2 7_565 168.6(3) yes
Dy2 5_665 O2 . Y2 7_565 89.43(3) yes
Y2 5_665 O2 . Y2 7_565 89.43(3) yes
Dy2 . O2 . H9 . 95.7 no
Dy2 3_655 O2 . H9 . 95.7 no
Dy2 5_665 O2 . H9 . 95.7 no
Dy2 7_565 O2 . H9 . 95.7 no
Y2 5_665 O2 . H9 . 95.7 no
Y2 . O2 . Y2 3_655 89.43(3) yes
Y2 . O2 . Y2 7_565 89.43(3) yes
Y2 3_655 O2 . Y2 7_565 168.6(3) yes
Y2 . O2 . H9 . 95.7 no
Y2 3_655 O2 . H9 . 95.7 no
Y2 7_565 O2 . H9 . 95.7 no
Dy1 . O3 . Dy2 3_655 102.79(12) yes
Y1 . O3 . Dy2 3_655 102.79(12) yes
Dy1 . O3 . Dy2 . 102.97(13) yes
Y1 . O3 . Dy2 . 102.97(13) yes
Dy2 3_655 O3 . Dy2 . 103.57(12) yes
Dy1 . O3 . Y2 3_655 102.79(12) yes
Y1 . O3 . Y2 3_655 102.79(12) yes
Dy2 . O3 . Y2 3_655 103.57(12) yes
Dy1 . O3 . Y2 . 102.97(13) yes
Y1 . O3 . Y2 . 102.97(13) yes
Dy2 3_655 O3 . Y2 . 103.57(12) yes
Y2 3_655 O3 . Y2 . 103.57(12) yes
Dy1 . O3 . H13 . 97.3 no
Y1 . O3 . H13 . 97.3 no
Dy2 3_655 O3 . H13 . 127.2 no
Dy2 . O3 . H13 . 118.7 no
Y2 3_655 O3 . H13 . 127.2 no
Y2 . O3 . H13 . 118.7 no
Dy1 . O4 . Dy3 . 102.73(12) yes
Y1 . O4 . Dy3 . 102.73(12) yes
Dy1 . O4 . Y3 . 102.73(12) yes
Y1 . O4 . Y3 . 102.73(12) yes
Dy1 . O4 . Dy3 7_565 103.85(12) yes
Y1 . O4 . Dy3 7_565 103.85(12) yes
Dy3 . O4 . Dy3 7_565 102.01(12) yes
Y3 . O4 . Dy3 7_565 102.01(12) yes
Dy1 . O4 . Y3 7_565 103.85(12) yes
Y1 . O4 . Y3 7_565 103.85(12) yes
Dy3 . O4 . Y3 7_565 102.01(12) yes
Y3 . O4 . Y3 7_565 102.01(12) yes
Dy1 . O4 . H10 . 99.2 no
Y1 . O4 . H10 . 99.2 no
Dy3 . O4 . H10 . 126.7 no
Y3 . O4 . H10 . 126.7 no
Dy3 7_565 O4 . H10 . 118.9 no
Y3 7_565 O4 . H10 . 118.9 no
Dy2 . O11 . Dy2 3_655 96.18(12) yes
Dy2 3_655 O11 . Y2 . 96.18(12) yes
Dy2 . O11 . Y2 3_655 96.18(12) yes
Y2 . O11 . Y2 3_655 96.18(12) yes
Dy2 . O11 . C12 . 129.4(3) yes
Dy2 3_655 O11 . C12 . 128.8(3) yes
Y2 . O11 . C12 . 129.4(3) yes
Y2 3_655 O11 . C12 . 128.8(3) yes
O11 . C12 . C13 . 115.1(5) yes
O11 . C12 . C14 . 124.8(5) yes
C13 . C12 . C14 . 120.1(5) yes
C12 . C13 . H131 . 110.5 no
C12 . C13 . H132 . 109.8 no
H131 . C13 . H132 . 109.4 no
C12 . C13 . H133 . 109.8 no
H131 . C13 . H133 . 109.0 no
H132 . C13 . H133 . 108.3 no
C12 . C14 . C15 . 124.8(5) yes
C12 . C14 . H141 . 117.9 no
C15 . C14 . H141 . 117.3 no
C14 . C15 . C16 . 119.4(6) yes
C14 . C15 . O17 . 123.5(5) yes
C16 . C15 . O17 . 117.0(6) yes
C15 . C16 . H161 . 110.0 no
C15 . C16 . H162 . 110.9 no
H161 . C16 . H162 . 109.9 no
C15 . C16 . H163 . 109.2 no
H161 . C16 . H163 . 108.0 no
H162 . C16 . H163 . 108.7 no
Dy2 . O17 . C15 . 132.9(4) yes
C15 . O17 . Y2 . 132.9(4) yes
Dy2 . O18 . C19 . 131.5(4) yes
Y2 . O18 . C19 . 131.5(4) yes
O18 . C19 . C20 . 116.4(6) yes
O18 . C19 . C21 . 124.8(5) yes
C20 . C19 . C21 . 118.8(6) yes
C19 . C20 . H201 . 110.0 no
C19 . C20 . H202 . 110.4 no
H201 . C20 . H202 . 109.9 no
C19 . C20 . H203 . 109.5 no
H201 . C20 . H203 . 108.5 no
H202 . C20 . H203 . 108.6 no
C19 . C21 . C22 . 125.5(5) yes
C19 . C21 . H211 . 117.5 no
C22 . C21 . H211 . 117.0 no
C21 . C22 . C23 . 119.2(5) yes
C21 . C22 . O24 . 123.8(5) yes
C23 . C22 . O24 . 117.0(5) yes
C22 . C23 . H231 . 109.3 no
C22 . C23 . H232 . 109.9 no
H231 . C23 . H232 . 109.2 no
C22 . C23 . H233 . 109.8 no
H231 . C23 . H233 . 108.8 no
H232 . C23 . H233 . 109.8 no
C22 . O24 . Dy2 . 133.6(3) yes
C22 . O24 . Y2 . 133.6(3) yes
Dy3 . O25 . C26 . 133.7(3) yes
Y3 . O25 . C26 . 133.7(3) yes
O25 . C26 . C27 . 115.7(5) yes
O25 . C26 . C28 . 124.1(5) yes
C27 . C26 . C28 . 120.2(5) yes
C26 . C27 . H271 . 109.9 no
C26 . C27 . H272 . 109.8 no
H271 . C27 . H272 . 109.2 no
C26 . C27 . H273 . 109.7 no
H271 . C27 . H273 . 109.0 no
H272 . C27 . H273 . 109.2 no
C26 . C28 . C29 . 125.3(5) yes
C26 . C28 . H281 . 117.4 no
C29 . C28 . H281 . 117.3 no
C28 . C29 . C30 . 119.1(6) yes
C28 . C29 . O31 . 124.6(5) yes
C30 . C29 . O31 . 116.2(6) yes
C29 . C30 . H301 . 110.6 no
C29 . C30 . H302 . 107.6 no
H301 . C30 . H302 . 105.8 no
C29 . C30 . H303 . 112.3 no
H301 . C30 . H303 . 112.1 no
H302 . C30 . H303 . 108.1 no
C29 . O31 . Dy3 . 134.5(4) yes
C29 . O31 . Y3 . 134.5(4) yes
Dy3 . O32 . C33 . 135.6(4) yes
Y3 . O32 . C33 . 135.6(4) yes
O32 . C33 . C34 . 116.6(6) yes
O32 . C33 . C35 . 123.5(6) yes
C34 . C33 . C35 . 120.0(6) yes
C33 . C34 . H341 . 110.5 no
C33 . C34 . H342 . 110.8 no
H341 . C34 . H342 . 109.4 no
C33 . C34 . H343 . 109.7 no
H341 . C34 . H343 . 107.8 no
H342 . C34 . H343 . 108.6 no
C33 . C35 . C36 . 124.3(5) yes
C33 . C35 . H351 . 118.0 no
C36 . C35 . H351 . 117.7 no
C35 . C36 . C37 . 120.9(6) yes
C35 . C36 . O38 . 124.2(6) yes
C37 . C36 . O38 . 115.0(5) yes
C36 . C37 . H371 . 110.4 no
C36 . C37 . H372 . 109.6 no
H371 . C37 . H372 . 109.0 no
C36 . C37 . H373 . 109.8 no
H371 . C37 . H373 . 109.7 no
H372 . C37 . H373 . 108.4 no
Dy3 3_655 O38 . Dy3 . 95.58(12) yes
Dy3 . O38 . Y3 3_655 95.58(12) yes
Dy3 3_655 O38 . Y3 . 95.58(12) yes
Y3 3_655 O38 . Y3 . 95.58(12) yes
Dy3 3_655 O38 . C36 . 125.9(3) yes
Dy3 . O38 . C36 . 130.3(4) yes
Y3 3_655 O38 . C36 . 125.9(3) yes
Y3 . O38 . C36 . 130.3(4) yes
H413 4_466 O41 . H413 5_565 110.8 no
H413 4_466 O41 . H413 8_656 106.8 no
H413 5_565 O41 . H413 8_656 110.8 no
H413 4_466 O41 . H411 4_466 109.5 no
H413 5_565 O41 . H411 4_466 22.6 no
H413 8_656 O41 . H411 4_466 129.9 no
H413 4_466 O41 . H411 5_565 87.0 no
H413 5_565 O41 . H411 5_565 109.5 no
H413 8_656 O41 . H411 5_565 22.6 no
H411 4_466 O41 . H411 5_565 132.0 no
H413 4_466 O41 . H411 8_656 129.9 no
H413 5_565 O41 . H411 8_656 87.0 no
H413 8_656 O41 . H411 8_656 109.5 no
H411 4_466 O41 . H411 8_656 70.3 no
H411 5_565 O41 . H411 8_656 132.0 no
H413 4_466 O41 . H411 . 22.6 no
H413 5_565 O41 . H411 . 129.9 no
H413 8_656 O41 . H411 . 87.0 no
H411 4_466 O41 . H411 . 132.0 no
H411 5_565 O41 . H411 . 70.3 no
H413 4_466 O41 . H413 . 110.8 no
H413 5_565 O41 . H413 . 106.8 no
H413 8_656 O41 . H413 . 110.8 no
H411 4_466 O41 . H413 . 87.0 no
H411 5_565 O41 . H413 . 129.9 no
H411 8_656 O41 . H411 . 132.0 no
H411 8_656 O41 . H413 . 22.6 no
H411 . O41 . H413 . 109.5 no
O41 . H411 . H413 4_466 78.7 no
O41 . H413 . H411 8_656 78.7 no

loop_
_geom_bond_atom_site_label_1
_geom_bond_site_symmetry_1
_geom_bond_atom_site_label_2
_geom_bond_site_symmetry_2
_geom_bond_distance
_geom_bond_publ_flag
Y1 . O3 . 2.445(3) yes
Y1 . O4 . 2.429(3) yes
Dy1 . O3 . 2.445(3) yes
Dy1 . O4 . 2.429(3) yes
Y2 . O11 7_565 2.435(3) yes
Y2 . O3 7_565 2.318(3) yes
Y2 . O2 . 2.5845(8) yes
Y2 . O3 . 2.311(3) yes
Y2 . O11 . 2.452(3) yes
Y2 . O17 . 2.342(4) yes
Y2 . O18 . 2.319(4) yes
Y2 . O24 . 2.325(3) yes
Dy2 . O11 7_565 2.435(3) yes
Dy2 . O3 7_565 2.318(3) yes
Dy2 . O2 . 2.5845(8) yes
Dy2 . O3 . 2.311(3) yes
Dy2 . O11 . 2.452(3) yes
Dy2 . O17 . 2.342(4) yes
Dy2 . O18 . 2.319(4) yes
Dy2 . O24 . 2.325(3) yes
Y3 . O38 7_565 2.444(4) yes
Y3 . O4 3_655 2.299(3) yes
Y3 . O1 . 2.5601(7) yes
Y3 . O4 . 2.336(3) yes
Y3 . O25 . 2.331(4) yes
Y3 . O31 . 2.288(4) yes
Y3 . O32 . 2.345(4) yes
Y3 . O38 . 2.420(4) yes
Dy3 . O38 7_565 2.444(4) yes
Dy3 . O4 3_655 2.299(3) yes
Dy3 . O1 . 2.5601(7) yes
Dy3 . O4 . 2.336(3) yes
Dy3 . O25 . 2.331(4) yes
Dy3 . O31 . 2.288(4) yes
Dy3 . O32 . 2.345(4) yes
Dy3 . O38 . 2.420(4) yes
O1 . H5 . 1.011 no
O2 . H9 . 0.960 no
O3 . H13 . 0.856 no
O4 . H10 . 0.968 no
O11 . C12 . 1.304(6) yes
C12 . C13 . 1.514(8) yes
C12 . C14 . 1.376(8) yes
C13 . H131 . 0.996 no
C13 . H132 . 1.004 no
C13 . H133 . 1.010 no
C14 . C15 . 1.407(8) yes
C14 . H141 . 1.005 no
C15 . C16 . 1.510(9) yes
C15 . O17 . 1.250(7) yes
C16 . H161 . 1.002 no
C16 . H162 . 0.993 no
C16 . H163 . 1.017 no
O18 . C19 . 1.268(7) yes
C19 . C20 . 1.511(9) yes
C19 . C21 . 1.392(9) yes
C20 . H201 . 0.999 no
C20 . H202 . 0.996 no
C20 . H203 . 1.014 no
C21 . C22 . 1.399(8) yes
C21 . H211 . 1.008 no
C22 . C23 . 1.498(8) yes
C22 . O24 . 1.277(6) yes
C23 . H231 . 1.008 no
C23 . H232 . 0.996 no
C23 . H233 . 1.000 no
O25 . C26 . 1.281(6) yes
C26 . C27 . 1.506(8) yes
C26 . C28 . 1.400(8) yes
C27 . H271 . 1.002 no
C27 . H272 . 1.001 no
C27 . H273 . 1.003 no
C28 . C29 . 1.394(9) yes
C28 . H281 . 1.006 no
C29 . C30 . 1.512(10) yes
C29 . O31 . 1.264(7) yes
C30 . H301 . 0.999 no
C30 . H302 . 1.047 no
C30 . H303 . 0.969 no
O32 . C33 . 1.258(7) yes
C33 . C34 . 1.514(10) yes
C33 . C35 . 1.423(10) yes
C34 . H341 . 1.005 no
C34 . H342 . 0.995 no
C34 . H343 . 1.016 no
C35 . C36 . 1.373(10) yes
C35 . H351 . 1.010 no
C36 . C37 . 1.500(9) yes
C36 . O38 . 1.307(7) yes
C37 . H371 . 0.995 no
C37 . H372 . 1.011 no
C37 . H373 . 1.003 no
O41 . H413 4_466 1.000 no
O41 . H413 5_565 1.000 no
O41 . H413 8_656 1.000 no
O41 . H411 4_466 1.000 no
O41 . H411 5_565 1.000 no
O41 . H411 8_656 1.000 no
O41 . H411 . 1.000 no
O41 . H413 . 1.000 no
H411 . H413 4_466 0.392 no

loop_
_geom_hbond_atom_site_label_D
_geom_hbond_site_symmetry_D
_geom_hbond_atom_site_label_H
_geom_hbond_site_symmetry_H
_geom_hbond_atom_site_label_A
_geom_hbond_site_symmetry_A
_geom_hbond_angle_DHA
_geom_hbond_distance_DH
_geom_hbond_distance_HA
_geom_hbond_distance_DA
_geom_hbond_publ_flag
O4 . H10 . O24 . 176 0.97 1.87 2.835(10) yes
O3 . H13 . O25 . 174 0.86 1.97 2.827(10) yes
